data_4308289
loop_
_publ_author_name
'Quan-Guo Zhai'
'Xiao-Yuan Wu'
'Shu-Mei Chen'
'Zhen-Guo Zhao'
'Can-Zhong Lu'

_publ_contact_author_address
;
The State Key Laboratory of Structure Chemistry, 
Fujian Institute of Research on the Structure of Matter, 
the Chinese Academy of Sciences,
Fuzhou, Fujian, 350002
P. R. China
;
_publ_contact_author_email czlu@ms.fjirsm.ac.cn
_publ_contact_author_fax 86-591-83714946
_publ_contact_author_name 'Can-Zhong Lu'
_publ_contact_author_phone 86-591-83705794
_publ_section_title
;
Construction of Ag/1,2,4-Triazole/Polyoxometalates Hybrid Family Varying
from Diverse Supramolecular Assemblies to 3-D Rod-Packing Framework
;
_journal_name_full 'Inorganic Chemistry'
_journal_page_first 5046
_journal_page_last 5058
_journal_paper_doi 10.1021/ic700415w
_journal_volume 46
_journal_year 2007
_chemical_formula_moiety 'C16 H16 Ag12 Mo8 N24 O30'
_chemical_formula_sum 'C16 H16 Ag12 Mo8 N24 O30'
_chemical_formula_weight 3086.49
_chemical_name_systematic
; 
 ? 
;
_space_group_IT_number 2
_symmetry_cell_setting triclinic
_symmetry_space_group_name_Hall '-P 1'
_symmetry_space_group_name_H-M 'P -1'
_atom_sites_solution_hydrogens geom
_atom_sites_solution_primary direct
_atom_sites_solution_secondary difmap
_audit_creation_method SHELXL-97
_cell_angle_alpha 72.3230(10)
_cell_angle_beta 84.3840(10)
_cell_angle_gamma 73.71
_cell_formula_units_Z 1
_cell_length_a 9.7391(6)
_cell_length_b 11.0838(6)
_cell_length_c 13.7370(8)
_cell_measurement_temperature 293(2)
_cell_measurement_theta_max 27.5
_cell_measurement_theta_min 3.2
_cell_volume 1355.99(14)
_computing_cell_refinement SAINT
_computing_data_collection SMART
_computing_data_reduction SAINT
_computing_structure_refinement 'SHELXL-97 (Sheldrick, 1997)'
_computing_structure_solution 'SHELXS-97 (Sheldrick, 1990)'
_diffrn_ambient_temperature 293(2)
_diffrn_detector_area_resol_mean 14.6306
_diffrn_measured_fraction_theta_full 0.986
_diffrn_measured_fraction_theta_max 0.986
_diffrn_measurement_device_type 'SMART CCD'
_diffrn_measurement_method dtprofit.ref
_diffrn_radiation_monochromator graphite
_diffrn_radiation_source 'fine-focus sealed tube'
_diffrn_radiation_type MoK\a
_diffrn_radiation_wavelength 0.71073
_diffrn_reflns_av_R_equivalents 0.0286
_diffrn_reflns_av_sigmaI/netI 0.0395
_diffrn_reflns_limit_h_max 11
_diffrn_reflns_limit_h_min -9
_diffrn_reflns_limit_k_max 13
_diffrn_reflns_limit_k_min -9
_diffrn_reflns_limit_l_max 16
_diffrn_reflns_limit_l_min -13
_diffrn_reflns_number 7485
_diffrn_reflns_theta_full 25.71
_diffrn_reflns_theta_max 25.71
_diffrn_reflns_theta_min 1.56
_exptl_absorpt_coefficient_mu 6.103
_exptl_absorpt_correction_T_max 0.6409
_exptl_absorpt_correction_T_min 0.4613
_exptl_absorpt_correction_type multi-scan
_exptl_absorpt_process_details SADABS
_exptl_crystal_colour red
_exptl_crystal_density_diffrn 3.780
_exptl_crystal_density_method 'not measured'
_exptl_crystal_description block
_exptl_crystal_F_000 1420
_exptl_crystal_size_max 0.15
_exptl_crystal_size_mid 0.12
_exptl_crystal_size_min 0.08
_refine_diff_density_max 2.638
_refine_diff_density_min -1.426
_refine_diff_density_rms 0.295
_refine_ls_extinction_method none
_refine_ls_goodness_of_fit_ref 1.061
_refine_ls_hydrogen_treatment constr
_refine_ls_matrix_type full
_refine_ls_number_parameters 391
_refine_ls_number_reflns 5099
_refine_ls_number_restraints 0
_refine_ls_restrained_S_all 1.061
_refine_ls_R_factor_all 0.0702
_refine_ls_R_factor_gt 0.0599
_refine_ls_shift/su_max 0.001
_refine_ls_shift/su_mean 0.000
_refine_ls_structure_factor_coef Fsqd
_refine_ls_weighting_details 'calc w=1/[\s^2^(Fo^2^)+(0.0356P)^2^+70.5846P] where P=(Fo^2^+2Fc^2^)/3'
_refine_ls_weighting_scheme calc
_refine_ls_wR_factor_gt 0.1328
_refine_ls_wR_factor_ref 0.1418
_reflns_number_gt 4541
_reflns_number_total 5099
_reflns_threshold_expression >2sigma(I)
_cod_data_source_file ic700415w-file003_8.cif
_cod_data_source_block 8
_cod_depositor_comments
;
The following automatic conversions were performed:
'_symmetry_cell_setting' value 'Triclinic' changed to 'triclinic'
according to '/home/saulius/struct/CIF-dictionaries/cif_core.dic'
dictionary named 'cif_core.dic' version 2.4.1 from
2010-06-29.

'_exptl_absorpt_correction_type' value 'Multi-scan' changed
to 'multi-scan' according to
'/home/saulius/struct/CIF-dictionaries/cif_core.dic' dictionary named
'cif_core.dic' version 2.4.1 from 2010-06-29.

Automatic conversion script
Id: cif_fix_enum 1527 2010-12-29 10:47:43Z saulius 
;
_cod_original_cell_volume 1356.01(14)
_cod_original_sg_symbol_Hall -P1
_cod_database_code 4308289

loop_
_symmetry_equiv_pos_as_xyz
'x, y, z'
'-x, -y, -z'

loop_
_atom_site_label
_atom_site_type_symbol
_atom_site_fract_x
_atom_site_fract_y
_atom_site_fract_z
_atom_site_U_iso_or_equiv
_atom_site_adp_type
_atom_site_occupancy
_atom_site_symmetry_multiplicity
_atom_site_calc_flag
_atom_site_refinement_flags
_atom_site_disorder_assembly
_atom_site_disorder_group
Ag1 Ag 0.78799(15) 1.72364(12) -0.10060(11) 0.0431(3) Uani 1 1 d . . .
Ag2 Ag 0.49115(13) 0.73419(10) 0.45324(11) 0.0375(3) Uani 1 1 d . . .
Ag3 Ag 0.52715(15) 1.30892(11) 0.23630(9) 0.0385(3) Uani 1 1 d . . .
Ag4 Ag 0.62319(12) 2.09260(12) -0.18682(10) 0.0352(3) Uani 1 1 d . . .
Ag5 Ag 0.41567(14) 1.86630(11) -0.05500(10) 0.0397(3) Uani 1 1 d . . .
Ag6 Ag 0.16527(13) 0.98183(13) 0.54812(10) 0.0391(3) Uani 1 1 d . . .
Mo1 Mo 0.22253(11) 0.56774(11) 0.58174(8) 0.0176(2) Uani 1 1 d . . .
Mo2 Mo 0.06775(11) 0.34446(10) 0.57460(8) 0.0160(2) Uani 1 1 d . . .
Mo3 Mo 0.28207(11) 0.55917(10) 0.34644(8) 0.0173(2) Uani 1 1 d . . .
Mo4 Mo 0.03069(12) 0.57608(11) 0.20242(9) 0.0200(3) Uani 1 1 d . . .
C1 C 0.3306(17) 1.1528(15) 0.3840(11) 0.032(3) Uani 1 1 d . . .
H1A H 0.2648 1.2301 0.3884 0.038 Uiso 1 1 calc R . .
C2 C 0.6933(17) 1.4957(13) 0.0734(11) 0.031(3) Uani 1 1 d . . .
H2A H 0.7834 1.4365 0.0842 0.037 Uiso 1 1 calc R . .
C3 C 0.5153(15) 1.0184(13) 0.3446(11) 0.026(3) Uani 1 1 d . . .
H3A H 0.6023 0.9838 0.3158 0.031 Uiso 1 1 calc R . .
C4 C 0.9921(18) 1.8403(16) -0.2689(15) 0.053(6) Uani 1 1 d . . .
H4A H 1.0491 1.7573 -0.2685 0.064 Uiso 1 1 calc R . .
C5 C 0.9068(15) 2.0425(13) -0.3037(12) 0.030(3) Uani 1 1 d . . .
H5A H 0.8925 2.1323 -0.3337 0.036 Uiso 1 1 calc R . .
C6 C 0.3102(14) 2.2707(13) -0.1847(10) 0.022(3) Uani 1 1 d . . .
H6A H 0.3368 2.3479 -0.2163 0.027 Uiso 1 1 calc R . .
C7 C 0.4706(16) 1.5821(14) 0.0822(10) 0.027(3) Uani 1 1 d . . .
H7A H 0.3746 1.5945 0.1015 0.033 Uiso 1 1 calc R . .
C8 C 0.1847(18) 2.1386(16) -0.1211(12) 0.037(4) Uiso 1 1 d . . .
H8A H 0.1068 2.1040 -0.0979 0.044 Uiso 1 1 calc R . .
N1 N 0.4031(12) 2.1559(11) -0.1548(9) 0.025(2) Uani 1 1 d . . .
N2 N 0.3160(12) 1.0328(11) 0.4340(9) 0.025(2) Uani 1 1 d . . .
N3 N 0.6667(13) 1.6169(11) 0.0064(10) 0.030(3) Uani 1 1 d . . .
N4 N 0.5222(12) 1.6705(11) 0.0125(9) 0.024(2) Uani 1 1 d . . .
N5 N 0.4512(13) 1.1492(11) 0.3264(9) 0.025(3) Uani 1 1 d . . .
N6 N 0.3223(14) 2.0669(12) -0.1147(12) 0.040(3) Uani 1 1 d . . .
N7 N 0.8820(13) 1.8592(12) -0.2060(12) 0.039(3) Uani 1 1 d . . .
N8 N 0.0143(14) 0.9498(12) 0.6677(10) 0.036(3) Uani 1 1 d . . .
N9 N 0.8273(13) 1.9928(11) -0.2310(10) 0.034(3) Uani 1 1 d . . .
N10 N 0.4372(12) 0.9466(11) 0.4089(9) 0.025(2) Uani 1 1 d . . .
N11 N 0.5741(13) 1.4712(11) 0.1221(8) 0.026(3) Uani 1 1 d . . .
N12 N -0.1751(12) 0.7328(11) 0.1660(9) 0.025(2) Uani 1 1 d . . .
O1 O -0.0136(11) 0.4700(10) 0.1503(8) 0.034(2) Uani 1 1 d . . .
O2 O 0.4196(10) 0.4225(9) 0.3911(7) 0.025(2) Uani 1 1 d . . .
O3 O 0.2373(10) 0.6727(10) 0.6465(8) 0.028(2) Uani 1 1 d . . .
O4 O 0.2189(9) 0.2231(9) 0.6162(7) 0.024(2) Uani 1 1 d . . .
O5 O 0.3785(10) 0.4409(9) 0.6098(8) 0.026(2) Uani 1 1 d . . .
O6 O 0.2011(9) 0.4713(9) 0.2687(7) 0.0220(19) Uani 1 1 d . . .
O7 O 0.1403(10) 0.4814(8) 0.4768(6) 0.0194(18) Uani 1 1 d . . .
O8 O 0.3512(10) 0.6643(9) 0.2498(8) 0.027(2) Uani 1 1 d . . .
O9 O 0.0044(9) 0.7112(8) 0.5101(7) 0.0204(19) Uani 1 1 d . . .
O10 O 0.0964(11) 0.6813(10) 0.1006(8) 0.033(2) Uani 1 1 d . . .
O11 O -0.0599(9) 0.3176(8) 0.6879(7) 0.0192(18) Uani 1 1 d . . .
O12 O 0.0920(9) 0.4735(9) 0.6636(7) 0.0194(18) Uani 1 1 d . . .
O13 O 0.2777(9) 0.6528(8) 0.4454(7) 0.0199(19) Uani 1 1 d . . .
O14 O 0.822(7) 1.316(7) 0.154(5) 0.36(3) Uiso 1 1 d . . .
O15 O 0.862(4) 1.139(3) 0.068(3) 0.178(13) Uiso 1 1 d . . .

loop_
_atom_site_aniso_label
_atom_site_aniso_U_11
_atom_site_aniso_U_22
_atom_site_aniso_U_33
_atom_site_aniso_U_23
_atom_site_aniso_U_13
_atom_site_aniso_U_12
Ag1 0.0453(8) 0.0300(6) 0.0477(8) -0.0030(5) 0.0205(6) -0.0161(5)
Ag2 0.0319(6) 0.0163(5) 0.0597(8) -0.0045(5) -0.0016(5) -0.0057(4)
Ag3 0.0549(8) 0.0217(6) 0.0337(6) -0.0004(5) 0.0146(6) -0.0156(5)
Ag4 0.0227(6) 0.0316(6) 0.0451(7) -0.0103(5) 0.0087(5) -0.0013(5)
Ag5 0.0355(7) 0.0208(6) 0.0500(8) 0.0021(5) -0.0026(5) 0.0000(5)
Ag6 0.0336(7) 0.0408(7) 0.0416(7) -0.0097(5) 0.0194(5) -0.0169(5)
Mo1 0.0146(5) 0.0181(5) 0.0226(6) -0.0084(4) 0.0015(4) -0.0061(4)
Mo2 0.0133(5) 0.0123(5) 0.0215(5) -0.0052(4) 0.0019(4) -0.0025(4)
Mo3 0.0136(5) 0.0163(5) 0.0216(6) -0.0055(4) 0.0029(4) -0.0045(4)
Mo4 0.0163(5) 0.0195(5) 0.0216(6) -0.0063(4) 0.0003(4) -0.0003(4)
C1 0.045(9) 0.030(8) 0.024(7) -0.015(6) 0.018(6) -0.013(7)
C2 0.041(9) 0.013(6) 0.034(8) -0.002(6) -0.002(7) -0.006(6)
C3 0.028(7) 0.021(7) 0.026(7) -0.005(6) 0.007(6) -0.006(6)
C4 0.036(9) 0.024(8) 0.066(12) 0.009(8) 0.033(9) 0.009(7)
C5 0.027(7) 0.014(6) 0.043(9) -0.001(6) 0.006(6) -0.004(5)
C6 0.016(6) 0.019(6) 0.026(7) -0.004(5) 0.000(5) 0.000(5)
C7 0.035(8) 0.035(8) 0.019(7) -0.012(6) 0.007(6) -0.019(6)
N1 0.014(5) 0.023(6) 0.033(7) -0.009(5) -0.001(5) 0.004(4)
N2 0.026(6) 0.018(6) 0.027(6) -0.003(5) 0.002(5) -0.003(5)
N3 0.032(7) 0.017(6) 0.040(7) -0.007(5) -0.002(5) -0.008(5)
N4 0.018(6) 0.017(5) 0.032(6) -0.005(5) 0.000(5) 0.001(4)
N5 0.033(7) 0.018(6) 0.023(6) -0.005(5) 0.011(5) -0.009(5)
N6 0.025(7) 0.017(6) 0.064(10) 0.003(6) 0.004(6) -0.002(5)
N7 0.023(7) 0.019(6) 0.062(9) -0.001(6) 0.022(6) -0.003(5)
N8 0.028(7) 0.027(7) 0.045(8) -0.005(6) 0.025(6) -0.007(5)
N9 0.028(7) 0.018(6) 0.045(8) -0.005(5) 0.017(6) 0.000(5)
N10 0.024(6) 0.016(5) 0.032(6) -0.005(5) 0.006(5) -0.005(4)
N11 0.038(7) 0.021(6) 0.014(5) 0.003(4) 0.005(5) -0.009(5)
N12 0.016(6) 0.027(6) 0.026(6) -0.004(5) -0.001(5) -0.002(5)
O1 0.028(5) 0.036(6) 0.044(6) -0.026(5) -0.002(5) 0.001(4)
O2 0.021(5) 0.022(5) 0.025(5) -0.001(4) -0.007(4) 0.001(4)
O3 0.020(5) 0.030(5) 0.041(6) -0.019(5) 0.004(4) -0.008(4)
O4 0.013(4) 0.024(5) 0.031(5) -0.006(4) 0.002(4) 0.000(4)
O5 0.020(5) 0.022(5) 0.034(5) -0.006(4) -0.002(4) -0.004(4)
O6 0.018(5) 0.019(4) 0.027(5) -0.007(4) -0.004(4) 0.001(4)
O7 0.024(5) 0.016(4) 0.017(4) -0.001(3) -0.001(4) -0.007(4)
O8 0.022(5) 0.026(5) 0.032(5) -0.008(4) 0.004(4) -0.009(4)
O9 0.022(5) 0.015(4) 0.030(5) -0.012(4) 0.003(4) -0.009(4)
O10 0.026(5) 0.032(6) 0.030(6) -0.001(4) 0.001(4) 0.000(4)
O11 0.012(4) 0.015(4) 0.028(5) -0.003(4) 0.002(4) -0.002(3)
O12 0.013(4) 0.023(5) 0.020(5) -0.005(4) 0.003(3) -0.005(4)
O13 0.021(5) 0.020(4) 0.020(5) -0.001(4) -0.004(4) -0.011(4)

loop_
_atom_type_symbol
_atom_type_description
_atom_type_scat_dispersion_real
_atom_type_scat_dispersion_imag
_atom_type_scat_source
C C 0.0033 0.0016 'International Tables Vol C Tables 4.2.6.8 and 6.1.1.4'
H H 0.0000 0.0000 'International Tables Vol C Tables 4.2.6.8 and 6.1.1.4'
N N 0.0061 0.0033 'International Tables Vol C Tables 4.2.6.8 and 6.1.1.4'
O O 0.0106 0.0060 'International Tables Vol C Tables 4.2.6.8 and 6.1.1.4'
Mo Mo -1.6832 0.6857 'International Tables Vol C Tables 4.2.6.8 and 6.1.1.4'
Ag Ag -0.8971 1.1015 'International Tables Vol C Tables 4.2.6.8 and 6.1.1.4'

loop_
_geom_angle_atom_site_label_1
_geom_angle_atom_site_label_2
_geom_angle_atom_site_label_3
_geom_angle
_geom_angle_site_symmetry_1
_geom_angle_site_symmetry_3
_geom_angle_publ_flag
N3 Ag1 N7 170.2(5) . . ?
N10 Ag2 O5 139.4(4) . 2_666 ?
N10 Ag2 O2 130.5(4) . 2_666 ?
O5 Ag2 O2 80.5(3) 2_666 2_666 ?
N10 Ag2 O13 111.4(4) . . ?
O5 Ag2 O13 85.4(3) 2_666 . ?
O2 Ag2 O13 96.3(3) 2_666 . ?
N5 Ag3 N11 167.9(5) . . ?
N1 Ag4 N9 165.2(5) . . ?
N6 Ag5 N4 174.5(5) . . ?
N2 Ag6 N8 173.4(5) . . ?
O3 Mo1 O5 104.5(5) . . ?
O3 Mo1 O13 101.7(4) . . ?
O5 Mo1 O13 96.7(4) . . ?
O3 Mo1 O12 104.7(4) . . ?
O5 Mo1 O12 97.8(4) . . ?
O13 Mo1 O12 145.5(4) . . ?
O3 Mo1 O7 161.6(4) . . ?
O5 Mo1 O7 93.8(4) . . ?
O13 Mo1 O7 73.8(3) . . ?
O12 Mo1 O7 74.1(3) . . ?
O3 Mo1 O9 91.1(4) . . ?
O5 Mo1 O9 164.1(4) . . ?
O13 Mo1 O9 76.9(3) . . ?
O12 Mo1 O9 80.8(3) . . ?
O7 Mo1 O9 70.6(3) . . ?
O4 Mo2 O9 103.6(4) . 2_566 ?
O4 Mo2 O11 103.0(4) . . ?
O9 Mo2 O11 101.0(4) 2_566 . ?
O4 Mo2 O7 103.1(4) . . ?
O9 Mo2 O7 99.5(4) 2_566 . ?
O11 Mo2 O7 141.7(4) . . ?
O4 Mo2 O12 96.7(4) . . ?
O9 Mo2 O12 159.8(4) 2_566 . ?
O11 Mo2 O12 74.6(3) . . ?
O7 Mo2 O12 75.0(3) . . ?
O4 Mo2 O7 176.9(4) . 2_566 ?
O9 Mo2 O7 79.5(4) 2_566 2_566 ?
O11 Mo2 O7 75.9(3) . 2_566 ?
O7 Mo2 O7 76.5(4) . 2_566 ?
O12 Mo2 O7 80.3(3) . 2_566 ?
O8 Mo3 O2 106.6(5) . . ?
O8 Mo3 O13 94.9(4) . . ?
O2 Mo3 O13 101.2(4) . . ?
O8 Mo3 O6 101.0(4) . . ?
O2 Mo3 O6 92.4(4) . . ?
O13 Mo3 O6 155.2(4) . . ?
O8 Mo3 O11 92.4(4) . 2_566 ?
O2 Mo3 O11 159.2(4) . 2_566 ?
O13 Mo3 O11 85.3(4) . 2_566 ?
O6 Mo3 O11 75.1(3) . 2_566 ?
O8 Mo3 O7 161.5(4) . . ?
O2 Mo3 O7 90.2(4) . . ?
O13 Mo3 O7 73.7(3) . . ?
O6 Mo3 O7 85.7(4) . . ?
O11 Mo3 O7 72.5(3) 2_566 . ?
O1 Mo4 O10 104.5(5) . . ?
O1 Mo4 O6 101.4(4) . . ?
O10 Mo4 O6 100.4(4) . . ?
O1 Mo4 O12 93.6(5) . 2_566 ?
O10 Mo4 O12 155.3(4) . 2_566 ?
O6 Mo4 O12 92.1(4) . 2_566 ?
O1 Mo4 N12 96.1(5) . . ?
O10 Mo4 N12 83.6(4) . . ?
O6 Mo4 N12 160.3(4) . . ?
O12 Mo4 N12 77.8(4) 2_566 . ?
O1 Mo4 O11 163.2(4) . 2_566 ?
O10 Mo4 O11 92.3(4) . 2_566 ?
O6 Mo4 O11 76.4(3) . 2_566 ?
O12 Mo4 O11 70.0(3) 2_566 2_566 ?
N12 Mo4 O11 84.3(4) . 2_566 ?
N2 C1 N5 112.6(13) . . ?
N2 C1 H1A 123.7 . . ?
N5 C1 H1A 123.7 . . ?
N11 C2 N3 111.5(13) . . ?
N11 C2 H2A 124.3 . . ?
N3 C2 H2A 124.3 . . ?
N10 C3 N5 111.2(12) . . ?
N10 C3 H3A 124.4 . . ?
N5 C3 H3A 124.4 . . ?
N8 C4 N7 114.0(14) 1_664 . ?
N8 C4 H4A 123.0 1_664 . ?
N7 C4 H4A 123.0 . . ?
N9 C5 N8 113.1(12) . 1_664 ?
N9 C5 H5A 123.4 . . ?
N8 C5 H5A 123.4 1_664 . ?
N1 C6 N12 114.2(12) . 2_585 ?
N1 C6 H6A 122.9 . . ?
N12 C6 H6A 122.9 2_585 . ?
N4 C7 N11 111.9(13) . . ?
N4 C7 H7A 124.0 . . ?
N11 C7 H7A 124.0 . . ?
N12 C8 N6 110.9(14) 2_585 . ?
N12 C8 H8A 124.5 2_585 . ?
N6 C8 H8A 124.5 . . ?
C6 N1 N6 105.4(11) . . ?
C6 N1 Ag4 131.7(10) . . ?
N6 N1 Ag4 121.2(8) . . ?
C1 N2 N10 105.3(11) . . ?
C1 N2 Ag6 128.1(9) . . ?
N10 N2 Ag6 125.6(8) . . ?
C2 N3 N4 105.9(12) . . ?
C2 N3 Ag1 135.2(11) . . ?
N4 N3 Ag1 118.8(9) . . ?
C7 N4 N3 106.7(11) . . ?
C7 N4 Ag5 127.0(10) . . ?
N3 N4 Ag5 125.2(9) . . ?
C1 N5 C3 103.7(11) . . ?
C1 N5 Ag3 127.8(10) . . ?
C3 N5 Ag3 128.4(9) . . ?
C8 N6 N1 105.9(12) . . ?
C8 N6 Ag5 131.9(11) . . ?
N1 N6 Ag5 122.2(9) . . ?
C4 N7 N9 104.9(12) . . ?
C4 N7 Ag1 130.2(11) . . ?
N9 N7 Ag1 124.5(9) . . ?
C4 N8 C5 101.3(12) 1_446 1_446 ?
C4 N8 Ag6 131.4(11) 1_446 . ?
C5 N8 Ag6 127.3(10) 1_446 . ?
C5 N9 N7 106.6(11) . . ?
C5 N9 Ag4 125.9(10) . . ?
N7 N9 Ag4 125.6(9) . . ?
C3 N10 N2 107.2(11) . . ?
C3 N10 Ag2 124.2(9) . . ?
N2 N10 Ag2 128.4(8) . . ?
C2 N11 C7 104.0(11) . . ?
C2 N11 Ag3 134.4(10) . . ?
C7 N11 Ag3 121.6(10) . . ?
C6 N12 C8 103.6(12) 2_585 2_585 ?
C6 N12 Mo4 131.9(9) 2_585 . ?
C8 N12 Mo4 124.5(10) 2_585 . ?
Mo3 O2 Ag2 140.2(5) . 2_666 ?
Mo1 O5 Ag2 138.3(5) . 2_666 ?
Mo4 O6 Mo3 113.5(4) . . ?
Mo2 O7 Mo3 154.5(5) . . ?
Mo2 O7 Mo1 101.5(4) . . ?
Mo3 O7 Mo1 92.0(3) . . ?
Mo2 O7 Mo2 103.5(4) . 2_566 ?
Mo3 O7 Mo2 96.3(3) . 2_566 ?
Mo1 O7 Mo2 96.5(3) . 2_566 ?
Mo2 O9 Mo1 113.4(4) 2_566 . ?
Mo2 O11 Mo3 113.3(4) . 2_566 ?
Mo2 O11 Mo4 110.3(4) . 2_566 ?
Mo3 O11 Mo4 92.3(3) 2_566 2_566 ?
Mo1 O12 Mo4 151.6(5) . 2_566 ?
Mo1 O12 Mo2 103.8(4) . . ?
Mo4 O12 Mo2 104.4(4) 2_566 . ?
Mo1 O13 Mo3 114.9(4) . . ?
Mo1 O13 Ag2 109.3(4) . . ?
Mo3 O13 Ag2 117.9(4) . . ?

loop_
_geom_bond_atom_site_label_1
_geom_bond_atom_site_label_2
_geom_bond_distance
_geom_bond_site_symmetry_2
_geom_bond_publ_flag
Ag1 N3 2.085(12) . ?
Ag1 N7 2.094(12) . ?
Ag2 N10 2.165(11) . ?
Ag2 O5 2.356(10) 2_666 ?
Ag2 O2 2.367(9) 2_666 ?
Ag2 O13 2.510(9) . ?
Ag3 N5 2.106(11) . ?
Ag3 N11 2.124(11) . ?
Ag4 N1 2.107(11) . ?
Ag4 N9 2.117(12) . ?
Ag5 N6 2.085(12) . ?
Ag5 N4 2.086(11) . ?
Ag6 N2 2.100(12) . ?
Ag6 N8 2.110(11) . ?
Mo1 O3 1.706(9) . ?
Mo1 O5 1.738(9) . ?
Mo1 O13 1.924(9) . ?
Mo1 O12 1.930(9) . ?
Mo1 O7 2.265(9) . ?
Mo1 O9 2.361(9) . ?
Mo2 O4 1.700(9) . ?
Mo2 O9 1.751(9) 2_566 ?
Mo2 O11 1.899(9) . ?
Mo2 O7 1.945(8) . ?
Mo2 O12 2.215(9) . ?
Mo2 O7 2.364(9) 2_566 ?
Mo3 O8 1.703(9) . ?
Mo3 O2 1.710(9) . ?
Mo3 O13 1.936(9) . ?
Mo3 O6 1.985(9) . ?
Mo3 O11 2.218(8) 2_566 ?
Mo3 O7 2.259(9) . ?
Mo4 O1 1.713(10) . ?
Mo4 O10 1.726(10) . ?
Mo4 O6 1.872(9) . ?
Mo4 O12 2.107(8) 2_566 ?
Mo4 N12 2.236(11) . ?
Mo4 O11 2.256(9) 2_566 ?
C1 N2 1.339(18) . ?
C1 N5 1.348(18) . ?
C1 H1A 0.9300 . ?
C2 N11 1.336(19) . ?
C2 N3 1.348(18) . ?
C2 H2A 0.9300 . ?
C3 N10 1.332(17) . ?
C3 N5 1.362(17) . ?
C3 H3A 0.9300 . ?
C4 N8 1.32(2) 1_664 ?
C4 N7 1.320(19) . ?
C4 H4A 0.9300 . ?
C5 N9 1.286(18) . ?
C5 N8 1.367(18) 1_664 ?
C5 H5A 0.9300 . ?
C6 N1 1.310(17) . ?
C6 N12 1.325(17) 2_585 ?
C6 H6A 0.9300 . ?
C7 N4 1.319(18) . ?
C7 N11 1.353(19) . ?
C7 H7A 0.9300 . ?
C8 N12 1.35(2) 2_585 ?
C8 N6 1.35(2) . ?
C8 H8A 0.9300 . ?
N1 N6 1.384(17) . ?
N2 N10 1.384(16) . ?
N3 N4 1.370(16) . ?
N7 N9 1.371(16) . ?
N8 C4 1.32(2) 1_446 ?
N8 C5 1.367(18) 1_446 ?
N12 C6 1.325(17) 2_585 ?
N12 C8 1.35(2) 2_585 ?
O2 Ag2 2.367(9) 2_666 ?
O5 Ag2 2.356(10) 2_666 ?
O7 Mo2 2.364(9) 2_566 ?
O9 Mo2 1.751(9) 2_566 ?
O11 Mo3 2.218(8) 2_566 ?
O11 Mo4 2.256(9) 2_566 ?
O12 Mo4 2.107(8) 2_566 ?
